data_4338357
loop_
_publ_author_name
'Wang, Le'
'Wu, Tao'
'Bu, Xianhui'
'Zhao, Xiang'
'Zuo, Fan'
'Feng, Pingyun'

_publ_section_title
;
 Coassembly between the largest and smallest metal chalcogenide
 supertetrahedral clusters.
;
_journal_issue 5
_journal_name_full 'Inorganic chemistry'
_journal_page_first 2259
_journal_page_last 2261
_journal_paper_doi 10.1021/ic301965w
_journal_volume 52
_journal_year 2013
_chemical_formula_moiety 'Cu Ge0.42 In37.58 S63, C13 H26 N2'
_chemical_formula_sum 'C13 H26 Cu Ge0.42 In37.58 N2 S63'
_chemical_formula_weight 6639.70
_chemical_name_systematic
; 
 ? 
;
_space_group_IT_number 2
_symmetry_cell_setting triclinic
_symmetry_space_group_name_Hall '-P 1'
_symmetry_space_group_name_H-M 'P -1'
_atom_sites_solution_hydrogens geom
_atom_sites_solution_primary direct
_atom_sites_solution_secondary difmap
_audit_creation_method SHELXL-97
_cell_angle_alpha 72.2110(10)
_cell_angle_beta 68.9800(10)
_cell_angle_gamma 64.4720(10)
_cell_formula_units_Z 2
_cell_length_a 21.3738(4)
_cell_length_b 23.9400(5)
_cell_length_c 29.1969(5)
_cell_measurement_temperature 293(2)
_cell_measurement_theta_max 23
_cell_measurement_theta_min 1
_cell_volume 12380.5(4)
_computing_cell_refinement 'Bruker APEXII'
_computing_data_collection 'Bruker APEXII'
_computing_data_reduction 'Bruker APEXII'
_computing_molecular_graphics Diamond
_computing_structure_refinement 'SHELXL-97 (Sheldrick, 1997)'
_computing_structure_solution 'SHELXS-97 (Sheldrick, 1990)'
_diffrn_ambient_temperature 293(2)
_diffrn_measured_fraction_theta_full 0.979
_diffrn_measured_fraction_theta_max 0.979
_diffrn_measurement_device_type 'Bruker APEX II diffractometer'
_diffrn_measurement_method 'omega scan'
_diffrn_radiation_monochromator graphite
_diffrn_radiation_source 'fine-focus sealed tube'
_diffrn_radiation_type MoK\a
_diffrn_radiation_wavelength 0.71073
_diffrn_reflns_av_R_equivalents 0.0462
_diffrn_reflns_av_sigmaI/netI 0.1597
_diffrn_reflns_limit_h_max 23
_diffrn_reflns_limit_h_min -23
_diffrn_reflns_limit_k_max 26
_diffrn_reflns_limit_k_min -26
_diffrn_reflns_limit_l_max 31
_diffrn_reflns_limit_l_min -31
_diffrn_reflns_number 55696
_diffrn_reflns_theta_full 22.76
_diffrn_reflns_theta_max 22.76
_diffrn_reflns_theta_min 0.76
_exptl_absorpt_coefficient_mu 4.096
_exptl_absorpt_correction_T_max 0.810
_exptl_absorpt_correction_T_min 0.775
_exptl_absorpt_correction_type empirical
_exptl_crystal_colour Orange
_exptl_crystal_density_diffrn 1.781
_exptl_crystal_density_method 'not measured'
_exptl_crystal_description Prismatic
_exptl_crystal_F_000 6019.7
_exptl_crystal_size_max 0.20
_exptl_crystal_size_mid 0.10
_exptl_crystal_size_min 0.05
_refine_diff_density_max 0.961
_refine_diff_density_min -1.253
_refine_diff_density_rms 0.178
_refine_ls_extinction_method none
_refine_ls_goodness_of_fit_ref 0.740
_refine_ls_hydrogen_treatment constr
_refine_ls_matrix_type full
_refine_ls_number_parameters 1056
_refine_ls_number_reflns 32773
_refine_ls_number_restraints 166
_refine_ls_restrained_S_all 0.741
_refine_ls_R_factor_all 0.1473
_refine_ls_R_factor_gt 0.0571
_refine_ls_shift/su_max 0.007
_refine_ls_shift/su_mean 0.001
_refine_ls_structure_factor_coef Fsqd
_refine_ls_weighting_details 'calc w=1/[\s^2^(Fo^2^)+(0.0674P)^2^+0.0000P] where P=(Fo^2^+2Fc^2^)/3'
_refine_ls_weighting_scheme calc
_refine_ls_wR_factor_gt 0.1572
_refine_ls_wR_factor_ref 0.1757
_reflns_number_gt 9353
_reflns_number_total 33457
_reflns_threshold_expression >2sigma(I)
_cod_data_source_file ic301965w_si_002.cif
_cod_data_source_block a
_cod_depositor_comments
;
The following automatic conversions were performed:

'_symmetry_cell_setting' value 'Triclinic' changed to 'triclinic'
according to
/usr/data/users/saulius/automatic-downloads/retrospective/ACS/lib/dictionaries/cif_core.dic
dictionary named 'cif_core.dic' version 2.4.2 from 2011-04-26.

Automatic conversion script
Id: cif_fix_values 2281 2013-09-26 08:29:07Z andrius 
;
_cod_original_formula_sum 'C13 H26 Cu Ge0.42 In37.58 N2 S63 '
_cod_database_code 4338357
_exptl_crystal_f_000' 5982.30

loop_
_symmetry_equiv_pos_as_xyz
'x, y, z'
'-x, -y, -z'

loop_
_atom_site_label
_atom_site_type_symbol
_atom_site_fract_x
_atom_site_fract_y
_atom_site_fract_z
_atom_site_U_iso_or_equiv
_atom_site_adp_type
_atom_site_occupancy
_atom_site_symmetry_multiplicity
_atom_site_calc_flag
_atom_site_refinement_flags
_atom_site_disorder_assembly
_atom_site_disorder_group
Cu1 Cu 0.04812(11) 0.65973(10) 0.69220(7) 0.0536(6) Uani 1 1 d . . .
In1 In 0.06444(8) 0.23938(6) 0.82993(5) 0.0736(5) Uani 1 1 d . A .
In2 In 0.11222(7) 0.37085(6) 0.84285(5) 0.0682(5) Uani 1 1 d . . .
In3 In -0.06899(7) 0.41306(6) 0.80524(5) 0.0674(4) Uani 1 1 d . . .
In4 In 0.12195(8) 0.34873(6) 0.70783(5) 0.0759(5) Uani 1 1 d . . .
In5 In 0.16274(7) 0.50337(6) 0.85061(5) 0.0610(4) Uani 1 1 d . . .
In6 In -0.01352(8) 0.55019(7) 0.81221(6) 0.0857(5) Uani 1 1 d . . .
In7 In 0.17172(7) 0.48633(6) 0.71802(5) 0.0713(5) Uani 1 1 d . . .
In8 In -0.19537(7) 0.58889(6) 0.77949(5) 0.0632(4) Uani 1 1 d . . .
In9 In -0.00464(8) 0.52708(7) 0.68290(6) 0.0858(5) Uani 1 1 d . . .
In10 In 0.18476(7) 0.45995(6) 0.58771(5) 0.0705(5) Uani 1 1 d . . .
In11 In 0.21456(7) 0.63601(6) 0.86140(5) 0.0696(5) Uani 1 1 d . . .
In12 In 0.03762(8) 0.67916(7) 0.82102(5) 0.0844(5) Uani 1 1 d . . .
In13 In 0.22495(8) 0.61724(7) 0.72756(6) 0.0864(5) Uani 1 1 d . . .
In14 In -0.13763(7) 0.72194(7) 0.78647(5) 0.0749(5) Uani 1 1 d . . .
In15 In 0.23592(8) 0.59740(7) 0.59909(5) 0.0880(5) Uani 1 1 d . . .
In16 In -0.31734(7) 0.76329(6) 0.75112(5) 0.0674(4) Uani 1 1 d . . .
In17 In -0.12824(8) 0.70066(7) 0.65712(5) 0.0810(5) Uani 1 1 d . . .
In18 In 0.05936(8) 0.63678(7) 0.56427(5) 0.0808(5) Uani 1 1 d . . .
In19 In 0.24945(8) 0.57001(7) 0.46757(5) 0.0776(5) Uani 1 1 d . . .
In20 In 0.25676(8) 0.77150(7) 0.87245(5) 0.0807(5) Uani 1 1 d . . .
In21 In 0.27920(7) 0.75127(7) 0.73741(5) 0.0718(5) Uani 1 1 d . . .
In22 In 0.08528(7) 0.81627(7) 0.83335(5) 0.0713(5) Uani 1 1 d . . .
In23 In 0.29031(7) 0.73068(6) 0.60841(5) 0.0669(4) Uani 1 1 d . . .
In24 In 0.09789(8) 0.79212(7) 0.70129(5) 0.0743(5) Uani 1 1 d . . .
In25 In -0.08992(7) 0.86010(6) 0.79640(5) 0.0635(4) Uani 1 1 d . . .
In26 In 0.29997(8) 0.70861(7) 0.47778(5) 0.0789(5) Uani 1 1 d . . .
In27 In 0.10833(8) 0.77124(7) 0.57321(5) 0.0867(5) Uani 1 1 d . . .
In28 In -0.07574(8) 0.83358(7) 0.66504(6) 0.0923(6) Uani 1 1 d . . .
In29 In -0.26501(7) 0.90237(6) 0.76134(5) 0.0720(5) Uani 1 1 d . . .
In30 In 0.30564(9) 0.68491(8) 0.35221(5) 0.0963(6) Uani 1 1 d . . .
In31 In 0.11699(8) 0.75197(7) 0.44111(5) 0.0763(5) Uani 1 1 d . . .
In32 In -0.06706(7) 0.81559(6) 0.53474(5) 0.0704(5) Uani 1 1 d . . .
In33 In -0.25540(7) 0.88006(7) 0.62706(5) 0.0764(5) Uani 1 1 d . . .
In34 In -0.43560(7) 0.94307(7) 0.72277(6) 0.0796(5) Uani 1 1 d . . .
In35 In 0.29090(8) -0.10327(7) 0.90663(5) 0.0800(5) Uani 1 1 d . . .
In36 In 0.33715(9) 0.01691(8) 0.93121(6) 0.1024(6) Uani 1 1 d . A .
In37 In 0.17961(8) 0.07217(7) 0.87823(6) 0.0802(7) Uani 0.939(11) 1 d P A 1
Ge37 Ge 0.17961(8) 0.07217(7) 0.87823(6) 0.0802(7) Uani 0.061(11) 1 d P A 2
In38 In 0.37081(9) 0.00285(8) 0.79889(7) 0.0960(10) Uani 0.640(12) 1 d P . 1
Ge38 Ge 0.37081(9) 0.00285(8) 0.79889(7) 0.0960(10) Uani 0.360(12) 1 d P . 2
S1 S 0.1206(3) 0.2642(2) 0.87723(18) 0.0753(17) Uani 1 1 d . . .
S2 S -0.0635(3) 0.3066(2) 0.83994(19) 0.0807(18) Uani 1 1 d . . .
S3 S 0.1279(3) 0.2417(2) 0.74160(19) 0.090(2) Uani 1 1 d . . .
S4 S 0.1680(3) 0.3977(2) 0.88837(18) 0.0791(18) Uani 1 1 d . . .
S5 S -0.0144(3) 0.4438(2) 0.85040(17) 0.0666(16) Uani 1 1 d . . .
S6 S 0.1808(3) 0.3757(2) 0.75269(17) 0.0673(16) Uani 1 1 d . . .
S7 S -0.1944(3) 0.4816(2) 0.8162(2) 0.0799(17) Uani 1 1 d . . .
S8 S -0.0054(3) 0.4212(2) 0.71453(18) 0.0756(17) Uani 1 1 d . . .
S9 S 0.1914(3) 0.3527(3) 0.62025(19) 0.092(2) Uani 1 1 d . . .
S10 S 0.2250(3) 0.5284(2) 0.89434(18) 0.0805(18) Uani 1 1 d . . .
S11 S 0.0351(3) 0.5757(2) 0.86194(17) 0.0663(16) Uani 1 1 d . . .
S12 S 0.2333(2) 0.5089(2) 0.76183(17) 0.0599(15) Uani 1 1 d . . .
S13 S -0.1395(2) 0.6185(2) 0.82660(18) 0.0645(15) Uani 1 1 d . . .
S14 S 0.0492(2) 0.5586(2) 0.72537(17) 0.0577(15) Uani 1 1 d . . .
S15 S 0.2442(3) 0.4885(2) 0.63184(17) 0.0659(16) Uani 1 1 d . . .
S16 S -0.3197(2) 0.6589(2) 0.78857(19) 0.0749(17) Uani 1 1 d . . .
S17 S -0.1292(3) 0.5950(2) 0.68931(18) 0.0721(17) Uani 1 1 d . . .
S18 S 0.0578(3) 0.5307(2) 0.59546(18) 0.0700(16) Uani 1 1 d . . .
S19 S 0.2524(3) 0.4625(3) 0.50044(18) 0.089(2) Uani 1 1 d . . .
S20 S 0.2658(3) 0.6639(2) 0.90876(19) 0.0801(17) Uani 1 1 d . . .
S21 S 0.0864(3) 0.7073(2) 0.87102(18) 0.0690(16) Uani 1 1 d . . .
S22 S 0.2856(3) 0.6417(2) 0.77226(18) 0.0690(16) Uani 1 1 d . . .
S23 S -0.0861(3) 0.7507(2) 0.83403(16) 0.0599(15) Uani 1 1 d . . .
S24 S 0.1017(3) 0.6852(2) 0.73430(17) 0.0632(15) Uani 1 1 d . . .
S25 S 0.2950(2) 0.6203(2) 0.64308(17) 0.0634(15) Uani 1 1 d . . .
S26 S -0.2623(3) 0.7927(2) 0.79895(18) 0.0687(16) Uani 1 1 d . . .
S27 S -0.0711(2) 0.7270(2) 0.70085(17) 0.0606(15) Uani 1 1 d . . .
S28 S 0.1132(2) 0.6672(2) 0.60944(17) 0.0642(16) Uani 1 1 d . . .
S29 S 0.3078(3) 0.5976(2) 0.51326(17) 0.0750(18) Uani 1 1 d . . .
S30 S -0.4406(2) 0.8380(2) 0.76358(19) 0.0701(16) Uani 1 1 d . . .
S31 S -0.2525(3) 0.7694(2) 0.66082(18) 0.0726(17) Uani 1 1 d . . .
S32 S -0.0646(2) 0.7072(2) 0.56898(16) 0.0614(15) Uani 1 1 d . . .
S33 S 0.1204(3) 0.6420(2) 0.47591(17) 0.0754(17) Uani 1 1 d . . .
S34 S 0.3150(3) 0.5767(3) 0.38037(19) 0.110(2) Uani 1 1 d . . .
S35 S 0.3093(3) 0.7888(2) 0.9271(2) 0.0880(19) Uani 1 1 d . . .
S36 S 0.1357(3) 0.8484(3) 0.8786(2) 0.094(2) Uani 1 1 d . . .
S37 S 0.3311(3) 0.7774(3) 0.78501(19) 0.0889(19) Uani 1 1 d . . .
S38 S -0.0393(3) 0.8881(2) 0.8442(2) 0.0824(18) Uani 1 1 d . . .
S39 S 0.1528(3) 0.8265(2) 0.74335(18) 0.0719(16) Uani 1 1 d . . .
S40 S 0.3461(3) 0.7623(3) 0.65098(18) 0.0823(18) Uani 1 1 d . . .
S41 S -0.2139(3) 0.9312(2) 0.8083(2) 0.0853(19) Uani 1 1 d . . .
S42 S -0.0228(3) 0.8668(2) 0.70729(18) 0.0720(17) Uani 1 1 d . . .
S43 S 0.1641(2) 0.8058(2) 0.61432(17) 0.0623(15) Uani 1 1 d . . .
S44 S 0.3567(3) 0.7401(3) 0.52019(19) 0.0854(18) Uani 1 1 d . . .
S45 S -0.3871(3) 0.9766(2) 0.7693(2) 0.089(2) Uani 1 1 d . . .
S46 S -0.1973(2) 0.9113(2) 0.67152(19) 0.0744(17) Uani 1 1 d . . .
S47 S -0.0120(3) 0.8473(2) 0.57917(17) 0.0724(17) Uani 1 1 d . . .
S48 S 0.1733(3) 0.7836(2) 0.48573(17) 0.0695(16) Uani 1 1 d . . .
S49 S 0.3660(3) 0.7166(3) 0.3916(2) 0.121(3) Uani 1 1 d . . .
S50 S -0.5609(3) 1.0139(2) 0.72019(19) 0.0880(19) Uani 1 1 d . . .
S51 S -0.3774(3) 0.9524(3) 0.6336(2) 0.099(2) Uani 1 1 d . . .
S52 S -0.1911(3) 0.8868(2) 0.54032(19) 0.0832(18) Uani 1 1 d . . .
S53 S -0.0058(3) 0.8212(3) 0.44561(18) 0.0871(19) Uani 1 1 d . . .
S54 S 0.1831(3) 0.7566(3) 0.35419(18) 0.095(2) Uani 1 1 d . . .
S55 S 0.3666(4) 0.6960(4) 0.2628(2) 0.150(3) Uani 1 1 d . . .
S56 S 0.3407(3) -0.0899(3) 0.9627(2) 0.092(2) Uani 1 1 d . . .
S57 S 0.1715(3) -0.0310(2) 0.9090(2) 0.0845(18) Uani 1 1 d . . .
S58 S 0.3667(3) -0.0958(2) 0.82138(19) 0.0775(17) Uani 1 1 d . . .
S59 S 0.3931(5) 0.0452(4) 0.9757(4) 0.193(4) Uani 1 1 d . . .
S60 S 0.2204(3) 0.0970(3) 0.9338(2) 0.106(2) Uani 1 1 d . . .
S61 S 0.4160(3) 0.0240(3) 0.8471(2) 0.099(2) Uani 1 1 d . . .
S62 S 0.0603(3) 0.1351(2) 0.8711(2) 0.0867(19) Uani 1 1 d . . .
S63 S 0.2593(3) 0.0776(3) 0.7935(2) 0.103(2) Uani 1 1 d . . .
N1 N 0.4949(9) 0.8498(7) 0.8826(5) 0.116(5) Uani 1 1 d DU . .
H1A H 0.4574 0.8770 0.8733 0.139 Uiso 1 1 calc R . .
N2 N 0.9215(10) 0.7809(10) 0.9519(9) 0.209(6) Uani 1 1 d DU . .
H2A H 0.9594 0.7870 0.9314 0.251 Uiso 1 1 calc R . .
C1 C 0.5520(11) 0.8676(8) 0.8839(6) 0.123(5) Uani 1 1 d DU . .
H1B H 0.5405 0.9125 0.8726 0.147 Uiso 1 1 calc R . .
H1C H 0.5974 0.8460 0.8620 0.147 Uiso 1 1 calc R . .
C2 C 0.5586(11) 0.8489(8) 0.9389(6) 0.130(5) Uani 1 1 d DU . .
H2B H 0.5973 0.8587 0.9404 0.156 Uiso 1 1 calc R . .
H2C H 0.5142 0.8722 0.9606 0.156 Uiso 1 1 calc R . .
C3 C 0.5739(11) 0.7784(8) 0.9553(7) 0.153(5) Uani 1 1 d DU . .
H3A H 0.6170 0.7565 0.9313 0.184 Uiso 1 1 calc R . .
C4 C 0.5082(11) 0.7625(8) 0.9554(6) 0.145(5) Uani 1 1 d DU . .
H4A H 0.5156 0.7184 0.9688 0.174 Uiso 1 1 calc R . .
H4B H 0.4632 0.7878 0.9753 0.174 Uiso 1 1 calc R . .
C5 C 0.5067(11) 0.7785(8) 0.8991(7) 0.134(5) Uani 1 1 d DU . .
H5A H 0.5518 0.7537 0.8790 0.160 Uiso 1 1 calc R . .
H5B H 0.4679 0.7704 0.8960 0.160 Uiso 1 1 calc R . .
C6 C 0.9186(10) 0.7162(9) 0.9802(11) 0.207(7) Uani 1 1 d DU . .
H6A H 0.9644 0.6843 0.9679 0.249 Uiso 1 1 calc R . .
H6B H 0.9130 0.7137 1.0151 0.249 Uiso 1 1 calc R . .
C7 C 0.8587(10) 0.7006(8) 0.9762(10) 0.202(6) Uani 1 1 d DU . .
H7A H 0.8587 0.6607 0.9977 0.243 Uiso 1 1 calc R . .
H7B H 0.8683 0.6960 0.9422 0.243 Uiso 1 1 calc R . .
C8 C 0.7844(9) 0.7512(9) 0.9908(9) 0.200(6) Uani 1 1 d DU . .
H8A H 0.7720 0.7514 1.0265 0.240 Uiso 1 1 calc R . .
C9 C 0.7894(10) 0.8169(8) 0.9604(10) 0.209(6) Uani 1 1 d DU . .
H9A H 0.7956 0.8184 0.9255 0.251 Uiso 1 1 calc R . .
H9B H 0.7442 0.8498 0.9719 0.251 Uiso 1 1 calc R . .
C10 C 0.8507(12) 0.8315(8) 0.9644(10) 0.208(7) Uani 1 1 d DU . .
H10A H 0.8525 0.8705 0.9421 0.250 Uiso 1 1 calc R . .
H10B H 0.8406 0.8373 0.9981 0.250 Uiso 1 1 calc R . .
C11 C 0.5877(10) 0.7541(10) 1.0063(6) 0.174(6) Uani 1 1 d DU . .
H11A H 0.5969 0.7093 1.0145 0.209 Uiso 1 1 calc R . .
H11B H 0.5440 0.7740 1.0303 0.209 Uiso 1 1 calc R . .
C12 C 0.6498(9) 0.7641(12) 1.0135(8) 0.186(6) Uani 1 1 d DU . .
H12A H 0.6375 0.8090 1.0094 0.223 Uiso 1 1 calc R . .
H12B H 0.6518 0.7462 1.0478 0.223 Uiso 1 1 calc R . .
C13 C 0.7249(9) 0.7376(11) 0.9803(9) 0.198(6) Uani 1 1 d DU . .
H13A H 0.7239 0.7553 0.9458 0.238 Uiso 1 1 calc R . .
H13B H 0.7385 0.6925 0.9847 0.238 Uiso 1 1 calc R . .

loop_
_atom_site_aniso_label
_atom_site_aniso_U_11
_atom_site_aniso_U_22
_atom_site_aniso_U_33
_atom_site_aniso_U_23
_atom_site_aniso_U_13
_atom_site_aniso_U_12
Cu1 0.0543(15) 0.0522(15) 0.0463(15) -0.0055(11) -0.0102(12) -0.0168(13)
In1 0.0753(10) 0.0505(10) 0.0778(11) -0.0047(8) -0.0123(9) -0.0182(8)
In2 0.0787(11) 0.0492(9) 0.0644(10) -0.0014(7) -0.0183(8) -0.0184(8)
In3 0.0670(10) 0.0477(9) 0.0729(11) -0.0035(7) -0.0148(8) -0.0155(8)
In4 0.0941(12) 0.0534(10) 0.0651(11) -0.0117(8) -0.0105(9) -0.0210(9)
In5 0.0701(10) 0.0545(9) 0.0545(9) -0.0006(7) -0.0184(8) -0.0237(8)
In6 0.0843(12) 0.0754(12) 0.0864(13) -0.0105(9) -0.0172(10) -0.0260(10)
In7 0.0688(10) 0.0643(10) 0.0682(11) -0.0063(8) -0.0115(8) -0.0218(9)
In8 0.0535(9) 0.0534(10) 0.0700(10) -0.0032(7) -0.0131(8) -0.0157(8)
In9 0.0866(12) 0.0807(12) 0.0808(12) -0.0117(9) -0.0180(10) -0.0273(10)
In10 0.0764(10) 0.0610(10) 0.0542(10) -0.0153(7) -0.0041(8) -0.0142(9)
In11 0.0740(10) 0.0726(11) 0.0640(10) -0.0041(8) -0.0245(9) -0.0284(9)
In12 0.0806(11) 0.0839(12) 0.0805(12) -0.0136(9) -0.0165(10) -0.0272(10)
In13 0.0856(12) 0.0833(12) 0.0828(12) -0.0126(9) -0.0161(10) -0.0301(10)
In14 0.0634(10) 0.0713(11) 0.0749(11) -0.0069(8) -0.0147(9) -0.0178(9)
In15 0.0780(11) 0.0968(13) 0.0722(12) -0.0090(9) -0.0121(9) -0.0265(10)
In16 0.0457(9) 0.0548(10) 0.0828(11) -0.0013(8) -0.0112(8) -0.0133(8)
In17 0.0724(11) 0.0762(12) 0.0819(12) -0.0091(9) -0.0175(9) -0.0212(9)
In18 0.0767(11) 0.0837(12) 0.0688(11) -0.0082(8) -0.0126(9) -0.0261(10)
In19 0.0825(11) 0.0796(12) 0.0539(10) -0.0160(8) -0.0021(9) -0.0241(9)
In20 0.0812(11) 0.0967(13) 0.0714(11) -0.0124(9) -0.0195(9) -0.0409(10)
In21 0.0695(10) 0.0881(12) 0.0644(10) -0.0145(8) -0.0108(8) -0.0393(9)
In22 0.0664(10) 0.0701(11) 0.0796(11) -0.0210(8) -0.0148(9) -0.0251(9)
In23 0.0593(9) 0.0798(11) 0.0554(10) -0.0065(8) -0.0051(8) -0.0313(9)
In24 0.0746(11) 0.0723(11) 0.0718(11) -0.0053(8) -0.0210(9) -0.0265(9)
In25 0.0558(9) 0.0551(10) 0.0726(10) -0.0133(7) -0.0132(8) -0.0155(8)
In26 0.0698(10) 0.0970(13) 0.0556(10) -0.0072(8) -0.0040(8) -0.0318(10)
In27 0.0849(12) 0.0932(13) 0.0702(12) -0.0039(9) -0.0159(9) -0.0325(10)
In28 0.0812(12) 0.0877(13) 0.0919(13) -0.0063(10) -0.0198(10) -0.0251(10)
In29 0.0559(9) 0.0569(10) 0.0936(12) -0.0174(8) -0.0150(9) -0.0130(8)
In30 0.0957(12) 0.1087(14) 0.0552(11) -0.0089(9) -0.0005(9) -0.0304(11)
In31 0.0773(11) 0.0821(12) 0.0500(10) -0.0013(8) -0.0112(8) -0.0230(9)
In32 0.0606(10) 0.0695(11) 0.0592(10) 0.0036(8) -0.0122(8) -0.0168(8)
In33 0.0535(9) 0.0724(11) 0.0774(11) 0.0069(8) -0.0162(8) -0.0141(8)
In34 0.0530(9) 0.0661(11) 0.0982(13) -0.0078(9) -0.0167(9) -0.0096(8)
In35 0.0716(10) 0.0664(11) 0.0913(12) -0.0149(8) -0.0192(9) -0.0168(9)
In36 0.0984(13) 0.0846(13) 0.1251(15) -0.0323(11) -0.0444(12) -0.0128(11)
In37 0.0620(11) 0.0581(12) 0.1018(14) -0.0167(9) -0.0180(9) -0.0062(9)
Ge37 0.0620(11) 0.0581(12) 0.1018(14) -0.0167(9) -0.0180(9) -0.0062(9)
In38 0.0747(14) 0.0805(16) 0.1018(17) -0.0095(11) -0.0139(11) -0.0125(11)
Ge38 0.0747(14) 0.0805(16) 0.1018(17) -0.0095(11) -0.0139(11) -0.0125(11)
S1 0.084(4) 0.054(4) 0.079(4) 0.005(3) -0.022(3) -0.028(3)
S2 0.075(4) 0.055(4) 0.090(4) 0.006(3) -0.010(3) -0.027(3)
S3 0.119(5) 0.049(4) 0.082(4) -0.018(3) -0.002(4) -0.026(3)
S4 0.093(4) 0.065(4) 0.067(4) 0.007(3) -0.028(3) -0.025(3)
S5 0.064(3) 0.053(3) 0.065(4) -0.009(3) -0.014(3) -0.008(3)
S6 0.076(4) 0.053(3) 0.067(4) -0.008(3) -0.009(3) -0.028(3)
S7 0.058(3) 0.054(4) 0.106(5) -0.001(3) -0.005(3) -0.022(3)
S8 0.097(4) 0.052(4) 0.072(4) -0.012(3) -0.018(3) -0.024(3)
S9 0.110(5) 0.080(4) 0.062(4) -0.019(3) 0.002(3) -0.029(4)
S10 0.101(4) 0.084(4) 0.062(4) 0.000(3) -0.036(3) -0.036(4)
S11 0.071(4) 0.064(4) 0.053(3) 0.001(3) -0.011(3) -0.026(3)
S12 0.057(3) 0.061(4) 0.058(3) -0.012(3) -0.016(3) -0.016(3)
S13 0.062(3) 0.052(3) 0.075(4) -0.012(3) -0.005(3) -0.026(3)
S14 0.058(3) 0.050(3) 0.057(3) -0.005(2) -0.013(3) -0.017(3)
S15 0.071(4) 0.054(3) 0.055(3) -0.008(3) -0.016(3) -0.010(3)
S16 0.050(3) 0.064(4) 0.094(4) -0.008(3) -0.010(3) -0.018(3)
S17 0.068(4) 0.065(4) 0.063(4) 0.001(3) -0.011(3) -0.020(3)
S18 0.072(4) 0.065(4) 0.064(4) -0.012(3) -0.007(3) -0.025(3)
S19 0.106(5) 0.082(4) 0.053(4) -0.019(3) -0.001(3) -0.021(4)
S20 0.086(4) 0.078(4) 0.081(4) -0.002(3) -0.021(3) -0.043(3)
S21 0.065(4) 0.082(4) 0.061(4) -0.013(3) -0.012(3) -0.032(3)
S22 0.063(3) 0.071(4) 0.072(4) -0.008(3) -0.022(3) -0.024(3)
S23 0.071(4) 0.059(3) 0.049(3) -0.010(3) -0.013(3) -0.025(3)
S24 0.063(3) 0.061(4) 0.066(4) -0.011(3) -0.011(3) -0.027(3)
S25 0.060(3) 0.064(4) 0.056(3) 0.000(3) -0.014(3) -0.021(3)
S26 0.058(3) 0.050(3) 0.086(4) -0.011(3) -0.002(3) -0.022(3)
S27 0.053(3) 0.056(4) 0.059(4) -0.005(3) -0.017(3) -0.010(3)
S28 0.061(3) 0.059(4) 0.061(4) -0.003(3) -0.009(3) -0.023(3)
S29 0.058(3) 0.093(4) 0.048(3) -0.015(3) 0.000(3) -0.014(3)
S30 0.049(3) 0.070(4) 0.089(4) -0.015(3) -0.013(3) -0.023(3)
S31 0.057(3) 0.070(4) 0.066(4) 0.005(3) -0.014(3) -0.014(3)
S32 0.060(3) 0.064(4) 0.051(3) -0.005(3) -0.024(3) -0.010(3)
S33 0.077(4) 0.082(4) 0.054(4) -0.010(3) -0.014(3) -0.022(3)
S34 0.127(5) 0.109(5) 0.054(4) -0.026(3) 0.015(4) -0.030(4)
S35 0.110(5) 0.072(4) 0.101(5) -0.010(3) -0.056(4) -0.031(4)
S36 0.087(4) 0.122(5) 0.083(4) -0.022(4) -0.029(4) -0.038(4)
S37 0.092(4) 0.143(6) 0.064(4) -0.015(3) -0.016(3) -0.077(4)
S38 0.074(4) 0.069(4) 0.105(5) -0.041(3) -0.019(3) -0.013(3)
S39 0.067(4) 0.089(4) 0.068(4) -0.014(3) -0.004(3) -0.047(3)
S40 0.074(4) 0.114(5) 0.065(4) -0.010(3) -0.004(3) -0.054(4)
S41 0.064(4) 0.076(4) 0.112(5) -0.047(4) -0.016(3) -0.007(3)
S42 0.066(4) 0.062(4) 0.072(4) -0.008(3) -0.015(3) -0.014(3)
S43 0.064(3) 0.064(4) 0.058(3) -0.004(3) -0.013(3) -0.030(3)
S44 0.077(4) 0.102(5) 0.069(4) 0.001(3) -0.008(3) -0.045(4)
S45 0.065(4) 0.065(4) 0.129(5) -0.028(3) -0.039(4) 0.001(3)
S46 0.048(3) 0.067(4) 0.094(4) -0.006(3) -0.015(3) -0.016(3)
S47 0.060(3) 0.078(4) 0.062(4) 0.005(3) -0.021(3) -0.018(3)
S48 0.071(4) 0.073(4) 0.049(3) 0.001(3) -0.013(3) -0.023(3)
S49 0.110(5) 0.163(7) 0.057(4) -0.011(4) 0.013(4) -0.053(5)
S50 0.058(4) 0.082(4) 0.084(4) 0.008(3) -0.020(3) -0.004(3)
S51 0.062(4) 0.099(5) 0.090(5) 0.016(3) -0.021(3) -0.010(4)
S52 0.066(4) 0.073(4) 0.079(4) 0.009(3) -0.015(3) -0.015(3)
S53 0.077(4) 0.103(5) 0.058(4) 0.002(3) -0.013(3) -0.026(4)
S54 0.098(4) 0.121(5) 0.044(4) -0.001(3) -0.005(3) -0.041(4)
S55 0.169(7) 0.182(8) 0.070(5) -0.023(5) 0.015(5) -0.074(6)
S56 0.089(4) 0.081(4) 0.108(5) -0.024(4) -0.032(4) -0.021(4)
S57 0.066(4) 0.057(4) 0.110(5) -0.017(3) -0.016(3) -0.009(3)
S58 0.061(4) 0.065(4) 0.093(4) -0.022(3) -0.003(3) -0.019(3)
S59 0.222(9) 0.134(7) 0.301(12) -0.061(7) -0.152(9) -0.051(7)
S60 0.107(5) 0.074(4) 0.132(6) -0.024(4) -0.044(4) -0.013(4)
S61 0.073(4) 0.078(4) 0.134(6) -0.009(4) -0.033(4) -0.018(4)
S62 0.057(3) 0.059(4) 0.125(5) -0.005(3) -0.011(3) -0.021(3)
S63 0.070(4) 0.099(5) 0.084(4) 0.008(3) -0.009(3) -0.004(4)
N1 0.149(11) 0.106(9) 0.106(9) -0.013(8) -0.057(9) -0.043(9)
N2 0.184(12) 0.183(14) 0.225(13) -0.028(11) -0.010(12) -0.076(11)
C1 0.150(11) 0.116(9) 0.107(9) -0.014(8) -0.054(9) -0.041(9)
C2 0.164(11) 0.128(9) 0.116(9) -0.021(8) -0.062(9) -0.051(9)
C3 0.176(10) 0.135(9) 0.133(9) 0.003(8) -0.057(9) -0.047(9)
C4 0.177(11) 0.120(9) 0.127(9) 0.006(9) -0.053(9) -0.053(9)
C5 0.161(11) 0.108(9) 0.119(9) -0.003(9) -0.044(9) -0.043(10)
C6 0.181(12) 0.190(13) 0.222(13) -0.024(11) -0.024(12) -0.073(12)
C7 0.183(12) 0.183(12) 0.221(12) -0.028(11) -0.030(12) -0.072(11)
C8 0.185(11) 0.181(12) 0.218(11) -0.038(10) -0.028(11) -0.069(10)
C9 0.189(12) 0.182(12) 0.222(12) -0.037(11) -0.011(12) -0.071(11)
C10 0.186(13) 0.182(13) 0.222(13) -0.038(11) -0.007(13) -0.073(11)
C11 0.181(11) 0.169(10) 0.161(10) 0.000(9) -0.072(9) -0.051(10)
C12 0.183(11) 0.181(11) 0.193(11) -0.020(10) -0.062(10) -0.063(11)
C13 0.186(11) 0.178(12) 0.215(11) -0.037(10) -0.037(11) -0.063(10)

loop_
_atom_type_symbol
_atom_type_description
_atom_type_scat_dispersion_real
_atom_type_scat_dispersion_imag
_atom_type_scat_source
S S 0.1246 0.1234 'International Tables Vol C Tables 4.2.6.8 and 6.1.1.4'
Cu Cu 0.3201 1.2651 'International Tables Vol C Tables 4.2.6.8 and 6.1.1.4'
Ge Ge 0.1547 1.8001 'International Tables Vol C Tables 4.2.6.8 and 6.1.1.4'
In In -0.7276 1.3100 'International Tables Vol C Tables 4.2.6.8 and 6.1.1.4'
C C 0.0033 0.0016 'International Tables Vol C Tables 4.2.6.8 and 6.1.1.4'
N N 0.0061 0.0033 'International Tables Vol C Tables 4.2.6.8 and 6.1.1.4'
H H 0.0000 0.0000 'International Tables Vol C Tables 4.2.6.8 and 6.1.1.4'

loop_
_geom_angle_atom_site_label_1
_geom_angle_atom_site_label_2
_geom_angle_atom_site_label_3
_geom_angle
_geom_angle_site_symmetry_1
_geom_angle_site_symmetry_3
S24 Cu1 S14 109.50(19) . .
S24 Cu1 S28 107.3(2) . .
S14 Cu1 S28 110.71(18) . .
S24 Cu1 S27 110.51(17) . .
S14 Cu1 S27 107.7(2) . .
S28 Cu1 S27 111.13(18) . .
S62 In1 S3 111.33(18) . .
S62 In1 S1 105.55(19) . .
S3 In1 S1 113.7(2) . .
S62 In1 S2 103.05(18) . .
S3 In1 S2 110.30(19) . .
S1 In1 S2 112.25(17) . .
S1 In2 S4 106.77(18) . .
S1 In2 S5 111.77(19) . .
S4 In2 S5 110.45(17) . .
S1 In2 S6 107.79(17) . .
S4 In2 S6 110.25(18) . .
S5 In2 S6 109.74(16) . .
S2 In3 S7 108.43(19) . .
S2 In3 S5 109.37(18) . .
S7 In3 S5 108.78(17) . .
S2 In3 S8 109.43(17) . .
S7 In3 S8 109.66(18) . .
S5 In3 S8 111.11(18) . .
S3 In4 S9 107.46(18) . .
S3 In4 S6 108.41(19) . .
S9 In4 S6 108.1(2) . .
S3 In4 S8 110.2(2) . .
S9 In4 S8 110.39(18) . .
S6 In4 S8 112.12(16) . .
S4 In5 S11 109.55(19) . .
S4 In5 S10 105.51(18) . .
S11 In5 S10 111.33(17) . .
S4 In5 S12 110.84(17) . .
S11 In5 S12 113.02(15) . .
S10 In5 S12 106.29(18) . .
S11 In6 S14 114.17(18) . .
S11 In6 S13 106.04(16) . .
S14 In6 S13 112.44(16) . .
S11 In6 S5 105.99(17) . .
S14 In6 S5 112.42(16) . .
S13 In6 S5 105.08(18) . .
S14 In7 S12 112.60(15) . .
S14 In7 S15 112.58(16) . .
S12 In7 S15 106.01(18) . .
S14 In7 S6 112.79(18) . .
S12 In7 S6 105.83(17) . .
S15 In7 S6 106.48(16) . .
S16 In8 S7 107.59(18) . .
S16 In8 S17 109.82(17) . .
S7 In8 S17 109.93(18) . .
S16 In8 S13 109.20(16) . .
S7 In8 S13 109.08(18) . .
S17 In8 S13 111.14(18) . .
S14 In9 S18 111.26(18) . .
S14 In9 S17 111.30(17) . .
S18 In9 S17 107.84(17) . .
S14 In9 S8 114.57(17) . .
S18 In9 S8 105.84(17) . .
S17 In9 S8 105.6(2) . .
S9 In10 S19 105.71(18) . .
S9 In10 S18 109.7(2) . .
S19 In10 S18 110.72(18) . .
S9 In10 S15 109.76(18) . .
S19 In10 S15 108.7(2) . .
S18 In10 S15 112.02(15) . .
S10 In11 S20 107.05(18) . .
S10 In11 S21 111.4(2) . .
S20 In11 S21 108.63(17) . .
S10 In11 S22 107.31(17) . .
S20 In11 S22 110.28(19) . .
S21 In11 S22 112.07(16) . .
S24 In12 S23 112.36(16) . .
S24 In12 S11 113.58(17) . .
S23 In12 S11 106.56(18) . .
S24 In12 S21 114.06(18) . .
S23 In12 S21 104.21(16) . .
S11 In12 S21 105.26(18) . .
S25 In13 S24 111.89(16) . .
S25 In13 S12 107.11(16) . .
S24 In13 S12 110.24(18) . .
S25 In13 S22 106.63(18) . .
S24 In13 S22 114.16(16) . .
S12 In13 S22 106.41(17) . .
S27 In14 S13 112.92(17) . .
S27 In14 S26 113.41(16) . .
S13 In14 S26 106.28(18) . .
S27 In14 S23 111.11(18) . .
S13 In14 S23 106.54(17) . .
S26 In14 S23 106.08(16) . .
S25 In15 S28 111.33(16) . .
S25 In15 S29 107.63(19) . .
S28 In15 S29 114.79(17) . .
S25 In15 S15 106.93(17) . .
S28 In15 S15 111.01(18) . .
S29 In15 S15 104.66(17) . .
S16 In16 S30 108.45(18) . .
S16 In16 S31 111.05(18) . .
S30 In16 S31 111.25(16) . .
S16 In16 S26 108.89(18) . .
S30 In16 S26 104.66(16) . .
S31 In16 S26 112.29(18) . .
S27 In17 S17 111.75(17) . .
S27 In17 S31 114.55(17) . .
S17 In17 S31 106.13(19) . .
S27 In17 S32 110.09(18) . .
S17 In17 S32 107.94(17) . .
S31 In17 S32 106.00(16) . .
S18 In18 S33 106.14(17) . .
S18 In18 S32 106.68(18) . .
S33 In18 S32 105.76(16) . .
S18 In18 S28 113.97(17) . .
S33 In18 S28 112.87(19) . .
S32 In18 S28 110.87(16) . .
S34 In19 S19 108.22(19) . .
S34 In19 S29 109.1(2) . .
S19 In19 S29 110.22(19) . .
S34 In19 S33 109.67(19) . .
S19 In19 S33 108.1(2) . .
S29 In19 S33 111.51(16) . .
S20 In20 S36 115.7(2) . .
S20 In20 S35 99.23(19) . .
S36 In20 S35 108.68(18) . .
S20 In20 S37 109.85(19) . .
S36 In20 S37 111.13(19) . .
S35 In20 S37 111.7(2) . .
S37 In21 S40 109.2(2) . .
S37 In21 S22 107.03(19) . .
S40 In21 S22 111.28(18) . .
S37 In21 S39 109.23(18) . .
S40 In21 S39 108.02(18) . .
S22 In21 S39 112.01(18) . .
S36 In22 S38 105.59(17) . .
S36 In22 S21 110.23(19) . .
S38 In22 S21 108.36(19) . .
S36 In22 S39 109.21(19) . .
S38 In22 S39 110.68(18) . .
S21 In22 S39 112.55(16) . .
S40 In23 S44 106.92(19) . .
S40 In23 S43 109.22(17) . .
S44 In23 S43 107.66(17) . .
S40 In23 S25 111.57(18) . .
S44 In23 S25 110.06(17) . .
S43 In23 S25 111.25(17) . .
S42 In24 S24 112.30(19) . .
S42 In24 S43 107.14(17) . .
S24 In24 S43 112.28(16) . .
S42 In24 S39 106.71(17) . .
S24 In24 S39 113.46(18) . .
S43 In24 S39 104.39(18) . .
S38 In25 S41 105.94(16) . .
S38 In25 S42 111.98(19) . .
S41 In25 S42 112.06(18) . .
S38 In25 S23 107.00(18) . .
S41 In25 S23 109.18(19) . .
S42 In25 S23 110.45(16) . .
S49 In26 S44 106.6(2) . .
S49 In26 S48 109.50(19) . .
S44 In26 S48 108.61(17) . .
S49 In26 S29 109.6(2) . .
S44 In26 S29 110.05(18) . .
S48 In26 S29 112.34(18) . .
S28 In27 S47 113.73(19) . .
S28 In27 S48 113.67(17) . .
S47 In27 S48 106.68(16) . .
S28 In27 S43 110.79(17) . .
S47 In27 S43 106.25(17) . .
S48 In27 S43 105.08(18) . .
S47 In28 S42 105.79(19) . .
S47 In28 S27 113.82(17) . .
S42 In28 S27 110.90(17) . .
S47 In28 S46 106.56(17) . .
S42 In28 S46 105.13(17) . .
S27 In28 S46 113.95(18) . .
S41 In29 S45 106.35(17) . .
S41 In29 S26 108.02(19) . .
S45 In29 S26 111.10(19) . .
S41 In29 S46 110.6(2) . .
S45 In29 S46 109.06(18) . .
S26 In29 S46 111.61(17) . .
S34 In30 S54 112.5(2) . .
S34 In30 S55 106.5(2) . .
S54 In30 S55 102.9(2) . .
S34 In30 S49 113.9(2) . .
S54 In30 S49 113.3(2) . .
S55 In30 S49 106.7(3) . .
S53 In31 S54 108.03(18) . .
S53 In31 S48 111.58(18) . .
S54 In31 S48 109.2(2) . .
S53 In31 S33 108.8(2) . .
S54 In31 S33 107.78(18) . .
S48 In31 S33 111.32(17) . .
S52 In32 S53 106.14(17) . .
S52 In32 S32 108.97(18) . .
S53 In32 S32 107.51(18) . .
S52 In32 S47 110.13(18) . .
S53 In32 S47 112.08(19) . .
S32 In32 S47 111.78(16) . .
S52 In33 S51 108.26(18) . .
S52 In33 S31 108.11(18) . .
S51 In33 S31 110.2(2) . .
S52 In33 S46 108.67(19) . .
S51 In33 S46 109.33(19) . .
S31 In33 S46 112.12(17) . .
S45 In34 S51 114.2(2) . .
S45 In34 S30 109.75(19) . .
S51 In34 S30 114.03(19) . .
S45 In34 S50 112.61(18) . .
S51 In34 S50 99.42(17) . .
S30 In34 S50 106.18(19) . .
S35 In35 S57 117.3(2) 1_545 .
S35 In35 S56 103.69(19) 1_545 .
S57 In35 S56 112.76(18) . .
S35 In35 S58 100.99(19) 1_545 .
S57 In35 S58 109.98(18) . .
S56 In35 S58 111.4(2) . .
S60 In36 S56 116.2(2) . .
S60 In36 S61 110.5(2) . .
S56 In36 S61 109.47(19) . .
S60 In36 S59 106.8(2) . .
S56 In36 S59 111.3(3) . .
S61 In36 S59 101.6(3) . .
S62 In37 S57 101.02(19) . .
S62 In37 S60 116.80(19) . .
S57 In37 S60 110.3(2) . .
S62 In37 S63 106.71(19) . .
S57 In37 S63 110.3(2) . .
S60 In37 S63 111.2(2) . .
S50 In38 S61 108.2(2) 1_645 .
S50 In38 S58 108.5(2) 1_645 .
S61 In38 S58 114.2(2) . .
S50 In38 S63 103.12(19) 1_645 .
S61 In38 S63 111.7(2) . .
S58 In38 S63 110.5(2) . .
In2 S1 In1 105.49(19) . .
In3 S2 In1 107.2(2) . .
In4 S3 In1 105.87(18) . .
In5 S4 In2 105.71(18) . .
In3 S5 In6 109.61(18) . .
In3 S5 In2 109.09(17) . .
In6 S5 In2 107.7(2) . .
In4 S6 In7 107.44(18) . .
In4 S6 In2 109.2(2) . .
In7 S6 In2 107.19(17) . .
In3 S7 In8 106.4(2) . .
In9 S8 In3 108.08(17) . .
In9 S8 In4 107.1(2) . .
In3 S8 In4 106.85(19) . .
In10 S9 In4 106.64(18) . .
In11 S10 In5 106.68(18) . .
In6 S11 In12 104.18(18) . .
In6 S11 In5 106.70(17) . .
In12 S11 In5 106.1(2) . .
In7 S12 In13 105.84(17) . .
In7 S12 In5 106.8(2) . .
In13 S12 In5 108.10(17) . .
In14 S13 In6 104.6(2) . .
In14 S13 In8 107.16(19) . .
In6 S13 In8 107.39(16) . .
Cu1 S14 In6 110.40(18) . .
Cu1 S14 In9 111.95(19) . .
In6 S14 In9 108.9(2) . .
Cu1 S14 In7 109.4(2) . .
In6 S14 In7 107.90(18) . .
In9 S14 In7 108.16(17) . .
In15 S15 In7 105.79(17) . .
In15 S15 In10 109.33(18) . .
In7 S15 In10 106.1(2) . .
In16 S16 In8 106.1(2) . .
In9 S17 In17 105.5(2) . .
In9 S17 In8 108.21(18) . .
In17 S17 In8 107.74(19) . .
In9 S18 In18 105.57(18) . .
In9 S18 In10 108.58(19) . .
In18 S18 In10 105.9(2) . .
In10 S19 In19 106.15(18) . .
In20 S20 In11 105.5(2) . .
In12 S21 In11 107.53(17) . .
In12 S21 In22 107.23(19) . .
In11 S21 In22 107.2(2) . .
In13 S22 In21 107.12(18) . .
In13 S22 In11 107.1(2) . .
In21 S22 In11 108.44(18) . .
In12 S23 In14 105.15(16) . .
In12 S23 In25 109.4(2) . .
In14 S23 In25 107.38(17) . .
Cu1 S24 In12 109.9(2) . .
Cu1 S24 In13 112.45(18) . .
In12 S24 In13 108.57(19) . .
Cu1 S24 In24 109.8(2) . .
In12 S24 In24 107.89(17) . .
In13 S24 In24 108.1(2) . .
In13 S25 In15 106.9(2) . .
In13 S25 In23 107.35(18) . .
In15 S25 In23 107.52(17) . .
In14 S26 In29 108.3(2) . .
In14 S26 In16 106.82(17) . .
In29 S26 In16 108.09(19) . .
Cu1 S27 In14 111.30(18) . .
Cu1 S27 In17 110.97(18) . .
In14 S27 In17 108.3(2) . .
Cu1 S27 In28 109.3(2) . .
In14 S27 In28 109.29(18) . .
In17 S27 In28 107.58(18) . .
Cu1 S28 In27 111.59(19) . .
Cu1 S28 In15 112.0(2) . .
In27 S28 In15 109.6(2) . .
Cu1 S28 In18 107.9(2) . .
In27 S28 In18 108.00(19) . .
In15 S28 In18 107.61(18) . .
In15 S29 In19 108.1(2) . .
In15 S29 In26 105.85(18) . .
In19 S29 In26 107.56(18) . .
In16 S30 In34 107.3(2) . .
In17 S31 In16 105.93(18) . .
In17 S31 In33 107.9(2) . .
In16 S31 In33 107.42(19) . .
In17 S32 In18 106.59(16) . .
In17 S32 In32 108.46(17) . .
In18 S32 In32 108.7(2) . .
In18 S33 In31 107.33(18) . .
In18 S33 In19 107.89(18) . .
In31 S33 In19 108.3(2) . .
In19 S34 In30 104.9(2) . .
In35 S35 In20 105.8(2) 1_565 .
In20 S36 In22 104.9(2) . .
In21 S37 In20 108.2(2) . .
In25 S38 In22 106.42(17) . .
In24 S39 In21 108.25(18) . .
In24 S39 In22 106.4(2) . .
In21 S39 In22 107.49(19) . .
In21 S40 In23 105.4(2) . .
In29 S41 In25 105.96(17) . .
In24 S42 In28 106.49(18) . .
In24 S42 In25 108.19(19) . .
In28 S42 In25 108.4(2) . .
In24 S43 In27 103.7(2) . .
In24 S43 In23 107.20(18) . .
In27 S43 In23 108.52(17) . .
In26 S44 In23 106.6(2) . .
In29 S45 In34 104.40(19) . .
In28 S46 In29 107.95(19) . .
In28 S46 In33 106.82(19) . .
In29 S46 In33 107.4(2) . .
In28 S47 In27 106.36(18) . .
In28 S47 In32 106.4(2) . .
In27 S47 In32 106.57(19) . .
In27 S48 In31 106.8(2) . .
In27 S48 In26 108.06(18) . .
In31 S48 In26 108.20(18) . .
In26 S49 In30 104.4(3) . .
Ge38 S50 In38 0.00(13) 1_465 1_465
Ge38 S50 In34 106.13(19) 1_465 .
In38 S50 In34 106.13(19) 1_465 .
In33 S51 In34 105.07(19) . .
In33 S52 In32 107.69(19) . .
In31 S53 In32 105.51(19) . .
In31 S54 In30 106.4(2) . .
In35 S56 In36 101.9(2) . .
In35 S57 In37 106.0(2) . .
In38 S58 In35 106.31(19) . .
In36 S60 In37 103.0(2) . .
In38 S61 In36 107.2(3) . .
In37 S62 In1 104.7(2) . .
In38 S63 In37 106.4(2) . .
C1 N1 C5 115.7(12) . .
C1 N1 H1A 122.1 . .
C5 N1 H1A 122.1 . .
C10 N2 C6 111.5(14) . .
C10 N2 H2A 124.3 . .
C6 N2 H2A 124.3 . .
N1 C1 C2 108.7(12) . .
N1 C1 H1B 109.9 . .
C2 C1 H1B 109.9 . .
N1 C1 H1C 109.9 . .
C2 C1 H1C 109.9 . .
H1B C1 H1C 108.3 . .
C3 C2 C1 107.6(11) . .
C3 C2 H2B 110.2 . .
C1 C2 H2B 110.2 . .
C3 C2 H2C 110.2 . .
C1 C2 H2C 110.2 . .
H2B C2 H2C 108.5 . .
C11 C3 C2 112.2(13) . .
C11 C3 C4 109.6(13) . .
C2 C3 C4 110.3(13) . .
C11 C3 H3A 108.2 . .
C2 C3 H3A 108.2 . .
C4 C3 H3A 108.2 . .
C5 C4 C3 105.7(12) . .
C5 C4 H4A 110.6 . .
C3 C4 H4A 110.6 . .
C5 C4 H4B 110.6 . .
C3 C4 H4B 110.6 . .
H4A C4 H4B 108.7 . .
N1 C5 C4 104.9(11) . .
N1 C5 H5A 110.8 . .
C4 C5 H5A 110.8 . .
N1 C5 H5B 110.8 . .
C4 C5 H5B 110.8 . .
H5A C5 H5B 108.8 . .
C7 C6 N2 115.5(15) . .
C7 C6 H6A 108.4 . .
N2 C6 H6A 108.4 . .
C7 C6 H6B 108.4 . .
N2 C6 H6B 108.4 . .
H6A C6 H6B 107.5 . .
C6 C7 C8 112.5(14) . .
C6 C7 H7A 109.1 . .
C8 C7 H7A 109.1 . .
C6 C7 H7B 109.1 . .
C8 C7 H7B 109.1 . .
H7A C7 H7B 107.8 . .
C7 C8 C13 111.2(15) . .
C7 C8 C9 107.7(14) . .
C13 C8 C9 111.5(15) . .
C7 C8 H8A 108.8 . .
C13 C8 H8A 108.8 . .
C9 C8 H8A 108.8 . .
C10 C9 C8 115.2(15) . .
C10 C9 H9A 108.5 . .
C8 C9 H9A 108.5 . .
C10 C9 H9B 108.5 . .
C8 C9 H9B 108.5 . .
H9A C9 H9B 107.5 . .
N2 C10 C9 112.4(14) . .
N2 C10 H10A 109.1 . .
C9 C10 H10A 109.1 . .
N2 C10 H10B 109.1 . .
C9 C10 H10B 109.1 . .
H10A C10 H10B 107.9 . .
C3 C11 C12 117.3(14) . .
C3 C11 H11A 108.0 . .
C12 C11 H11A 108.0 . .
C3 C11 H11B 108.0 . .
C12 C11 H11B 108.0 . .
H11A C11 H11B 107.2 . .
C13 C12 C11 118.8(15) . .
C13 C12 H12A 107.6 . .
C11 C12 H12A 107.6 . .
C13 C12 H12B 107.6 . .
C11 C12 H12B 107.6 . .
H12A C12 H12B 107.0 . .
C12 C13 C8 114.5(15) . .
C12 C13 H13A 108.6 . .
C8 C13 H13A 108.6 . .
C12 C13 H13B 108.7 . .
C8 C13 H13B 108.6 . .
H13A C13 H13B 107.6 . .

loop_
_geom_bond_atom_site_label_1
_geom_bond_atom_site_label_2
_geom_bond_distance
_geom_bond_site_symmetry_2
Cu1 S24 2.295(5) .
Cu1 S14 2.309(5) .
Cu1 S28 2.312(5) .
Cu1 S27 2.323(5) .
In1 S62 2.442(6) .
In1 S3 2.441(5) .
In1 S1 2.451(6) .
In1 S2 2.464(5) .
In2 S1 2.392(5) .
In2 S4 2.432(6) .
In2 S5 2.482(5) .
In2 S6 2.506(5) .
In3 S2 2.406(5) .
In3 S7 2.428(5) .
In3 S5 2.464(5) .
In3 S8 2.496(5) .
In4 S3 2.412(6) .
In4 S9 2.450(5) .
In4 S6 2.472(5) .
In4 S8 2.492(5) .
In5 S4 2.402(5) .
In5 S11 2.486(5) .
In5 S10 2.478(5) .
In5 S12 2.484(5) .
In6 S11 2.393(5) .
In6 S14 2.398(5) .
In6 S13 2.433(5) .
In6 S5 2.455(5) .
In7 S14 2.411(4) .
In7 S12 2.430(5) .
In7 S15 2.435(5) .
In7 S6 2.478(5) .
In8 S16 2.423(5) .
In8 S7 2.457(5) .
In8 S17 2.495(5) .
In8 S13 2.515(5) .
In9 S14 2.404(5) .
In9 S18 2.414(5) .
In9 S17 2.421(5) .
In9 S8 2.423(5) .
In10 S9 2.409(6) .
In10 S19 2.434(5) .
In10 S18 2.473(5) .
In10 S15 2.491(5) .
In11 S10 2.398(6) .
In11 S20 2.417(5) .
In11 S21 2.491(5) .
In11 S22 2.495(5) .
In12 S24 2.401(5) .
In12 S23 2.418(5) .
In12 S11 2.415(5) .
In12 S21 2.444(5) .
In13 S25 2.380(5) .
In13 S24 2.399(5) .
In13 S12 2.429(5) .
In13 S22 2.461(5) .
In14 S27 2.388(5) .
In14 S13 2.405(5) .
In14 S26 2.428(5) .
In14 S23 2.438(5) .
In15 S25 2.394(5) .
In15 S28 2.394(5) .
In15 S29 2.424(5) .
In15 S15 2.437(5) .
In16 S16 2.417(6) .
In16 S30 2.433(4) .
In16 S31 2.492(5) .
In16 S26 2.513(5) .
In17 S27 2.407(5) .
In17 S17 2.422(6) .
In17 S31 2.431(5) .
In17 S32 2.434(5) .
In18 S18 2.434(5) .
In18 S33 2.430(5) .
In18 S32 2.432(4) .
In18 S28 2.447(5) .
In19 S34 2.420(5) .
In19 S19 2.438(6) .
In19 S29 2.492(6) .
In19 S33 2.512(5) .
In20 S20 2.418(6) .
In20 S36 2.425(5) .
In20 S35 2.463(5) .
In20 S37 2.474(5) .
In21 S37 2.405(5) .
In21 S40 2.411(5) .
In21 S22 2.470(5) .
In21 S39 2.497(5) .
In22 S36 2.420(6) .
In22 S38 2.435(5) .
In22 S21 2.495(6) .
In22 S39 2.498(5) .
In23 S40 2.439(6) .
In23 S44 2.449(5) .
In23 S43 2.492(5) .
In23 S25 2.496(5) .
In24 S42 2.404(5) .
In24 S24 2.419(5) .
In24 S43 2.423(5) .
In24 S39 2.458(5) .
In25 S38 2.418(5) .
In25 S41 2.420(5) .
In25 S42 2.473(5) .
In25 S23 2.490(5) .
In26 S49 2.398(6) .
In26 S44 2.452(6) .
In26 S48 2.495(5) .
In26 S29 2.495(6) .
In27 S28 2.362(5) .
In27 S47 2.408(5) .
In27 S48 2.426(5) .
In27 S43 2.456(5) .
In28 S47 2.384(5) .
In28 S42 2.411(6) .
In28 S27 2.417(5) .
In28 S46 2.438(5) .
In29 S41 2.419(5) .
In29 S45 2.416(5) .
In29 S26 2.502(5) .
In29 S46 2.494(5) .
In30 S34 2.407(7) .
In30 S54 2.426(6) .
In30 S55 2.453(6) .
In30 S49 2.449(7) .
In31 S53 2.405(5) .
In31 S54 2.417(5) .
In31 S48 2.496(5) .
In31 S33 2.495(6) .
In32 S52 2.435(5) .
In32 S53 2.449(5) .
In32 S32 2.464(5) .
In32 S47 2.472(5) .
In33 S52 2.403(5) .
In33 S51 2.405(5) .
In33 S31 2.509(6) .
In33 S46 2.517(6) .
In34 S45 2.440(6) .
In34 S51 2.436(6) .
In34 S30 2.463(5) .
In34 S50 2.492(5) .
In35 S35 2.353(6) 1_545
In35 S57 2.378(5) .
In35 S56 2.404(6) .
In35 S58 2.437(5) .
In36 S60 2.396(5) .
In36 S56 2.415(6) .
In36 S61 2.434(6) .
In36 S59 2.434(7) .
In37 S62 2.387(5) .
In37 S57 2.417(6) .
In37 S60 2.407(6) .
In37 S63 2.451(6) .
In38 S50 2.244(6) 1_645
In38 S61 2.237(6) .
In38 S58 2.282(6) .
In38 S63 2.309(5) .
S35 In35 2.353(6) 1_565
S50 Ge38 2.244(6) 1_465
S50 In38 2.244(6) 1_465
N1 C1 1.471(15) .
N1 C5 1.555(14) .
N1 H1A 0.8600 .
N2 C10 1.478(16) .
N2 C6 1.531(16) .
N2 H2A 0.8600 .
C1 C2 1.569(14) .
C1 H1B 0.9700 .
C1 H1C 0.9700 .
C2 C3 1.527(15) .
C2 H2B 0.9700 .
C2 H2C 0.9700 .
C3 C11 1.509(14) .
C3 C4 1.607(16) .
C3 H3A 0.9800 .
C4 C5 1.576(15) .
C4 H4A 0.9700 .
C4 H4B 0.9700 .
C5 H5A 0.9700 .
C5 H5B 0.9700 .
C6 C7 1.531(16) .
C6 H6A 0.9700 .
C6 H6B 0.9700 .
C7 C8 1.530(16) .
C7 H7A 0.9700 .
C7 H7B 0.9700 .
C8 C13 1.585(16) .
C8 C9 1.581(17) .
C8 H8A 0.9800 .
C9 C10 1.543(16) .
C9 H9A 0.9700 .
C9 H9B 0.9700 .
C10 H10A 0.9700 .
C10 H10B 0.9700 .
C11 C12 1.540(15) .
C11 H11A 0.9700 .
C11 H11B 0.9700 .
C12 C13 1.515(16) .
C12 H12A 0.9700 .
C12 H12B 0.9700 .
C13 H13A 0.9700 .
C13 H13B 0.9700 .
